data_7017684
loop_
_publ_author_name
'Dime, Abdou K. D.'
'Devillers, Charles H.'
'Cattey, H\'el\`ene'
'Habermeyer, Beno\^it'
'Lucas, Dominique'

_publ_section_title
;
 Control over the oxidative reactivity of metalloporphyrins. Efficient
 electrosynthesis of meso,meso-linked zinc porphyrin dimer.
;
_journal_issue 3
_journal_name_full 'Dalton transactions (Cambridge, England : 2003)'
_journal_page_first 929
_journal_page_last 936
_journal_paper_doi 10.1039/c1dt11330e
_journal_volume 41
_journal_year 2012
_chemical_formula_moiety 'C86 H66 N8 O2 Zn2, C3 H6 O'
_chemical_formula_sum 'C89 H72 N8 O3 Zn2'
_chemical_formula_weight 1432.29
_space_group_IT_number 2
_symmetry_cell_setting triclinic
_symmetry_space_group_name_Hall '-P 1'
_symmetry_space_group_name_H-M 'P -1'
_atom_sites_solution_hydrogens geom
_atom_sites_solution_primary direct
_atom_sites_solution_secondary difmap
_audit_creation_method SHELXL-97
_cell_angle_alpha 73.0542(8)
_cell_angle_beta 81.9980(12)
_cell_angle_gamma 74.2166(12)
_cell_formula_units_Z 2
_cell_length_a 10.9980(2)
_cell_length_b 16.0826(4)
_cell_length_c 22.0181(5)
_cell_measurement_reflns_used 79270
_cell_measurement_temperature 115(2)
_cell_measurement_theta_max 27.485
_cell_measurement_theta_min 0.998
_cell_volume 3577.32(14)
_computing_cell_refinement 'DENZO-SMN (Otwinowski & Minor, 1997)'
_computing_data_collection 'KappaCCD Server Software (Nonius,1997)'
_computing_data_reduction 'DENZO-SMN (Otwinowski & Minor, 1997)'
_computing_molecular_graphics 'ORTEPIII (Burnett, 1996)'
_computing_publication_material 'SHELXL97 and WinGX (Farrugia, 1999)'
_computing_structure_refinement 'SHELXL-97 (Sheldrick, 1997)'
_computing_structure_solution 'SIR92 (Altomare, 1993)'
_diffrn_ambient_temperature 115(2)
_diffrn_measured_fraction_theta_full 0.982
_diffrn_measured_fraction_theta_max 0.982
_diffrn_measurement_device_type KappaCCD
_diffrn_measurement_method '\f scans (\k = 0) + additional \w scans'
_diffrn_radiation_monochromator graphite
_diffrn_radiation_source 'fine-focus sealed tube'
_diffrn_radiation_type MoK\a
_diffrn_radiation_wavelength 0.71073
_diffrn_reflns_av_R_equivalents 0.0237
_diffrn_reflns_av_sigmaI/netI 0.0331
_diffrn_reflns_limit_h_max 14
_diffrn_reflns_limit_h_min -14
_diffrn_reflns_limit_k_max 20
_diffrn_reflns_limit_k_min -20
_diffrn_reflns_limit_l_max 28
_diffrn_reflns_limit_l_min -28
_diffrn_reflns_number 28953
_diffrn_reflns_theta_full 27.51
_diffrn_reflns_theta_max 27.51
_diffrn_reflns_theta_min 1.45
_diffrn_standards_number 0
_exptl_absorpt_coefficient_mu 0.729
_exptl_absorpt_correction_type none
_exptl_crystal_colour dark-red
_exptl_crystal_density_diffrn 1.330
_exptl_crystal_density_method 'not measured'
_exptl_crystal_description prism
_exptl_crystal_F_000 1492
_exptl_crystal_size_max 0.23
_exptl_crystal_size_mid 0.13
_exptl_crystal_size_min 0.1
_refine_diff_density_max 0.625
_refine_diff_density_min -0.557
_refine_diff_density_rms 0.063
_refine_ls_extinction_method none
_refine_ls_goodness_of_fit_ref 1.080
_refine_ls_hydrogen_treatment noref
_refine_ls_matrix_type full
_refine_ls_number_parameters 943
_refine_ls_number_reflns 16167
_refine_ls_number_restraints 18
_refine_ls_restrained_S_all 1.081
_refine_ls_R_factor_all 0.0572
_refine_ls_R_factor_gt 0.0451
_refine_ls_shift/su_max 0.014
_refine_ls_shift/su_mean 0.000
_refine_ls_structure_factor_coef Fsqd
_refine_ls_weighting_details 'calc w=1/[\s^2^(Fo^2^)+(0.0344P)^2^+4.7907P] where P=(Fo^2^+2Fc^2^)/3'
_refine_ls_weighting_scheme calc
_refine_ls_wR_factor_gt 0.1038
_refine_ls_wR_factor_ref 0.1120
_reflns_number_gt 13792
_reflns_number_total 16167
_reflns_threshold_expression >2sigma(I)
_cod_data_source_file c1dt11330e.txt
_cod_data_source_block 2-Zn_1003cd4
_cod_database_code 7017684

loop_
_symmetry_equiv_pos_as_xyz
'x, y, z'
'-x, -y, -z'

loop_
_atom_site_label
_atom_site_type_symbol
_atom_site_fract_x
_atom_site_fract_y
_atom_site_fract_z
_atom_site_U_iso_or_equiv
_atom_site_adp_type
_atom_site_occupancy
_atom_site_symmetry_multiplicity
_atom_site_calc_flag
_atom_site_refinement_flags
_atom_site_disorder_assembly
_atom_site_disorder_group
C85 C 0.8877(3) 0.0075(2) 0.66635(16) 0.0531(8) Uani 1 1 d D . .
H85A H 0.8834 -0.0032 0.6261 0.080 Uiso 1 1 calc R . .
H85B H 0.9517 0.0394 0.6628 0.080 Uiso 1 1 calc R . .
H85C H 0.8072 0.0426 0.6784 0.080 Uiso 1 1 calc R . .
C86 C 1.0003(4) -0.0831(3) 0.76546(18) 0.0641(10) Uani 1 1 d D . .
H86A H 1.0066 -0.1387 0.7979 0.096 Uiso 1 1 calc R . .
H86B H 0.9630 -0.0341 0.7840 0.096 Uiso 1 1 calc R . .
H86C H 1.0832 -0.0785 0.7467 0.096 Uiso 1 1 calc R . .
C84 C 0.9201(3) -0.0801(2) 0.71579(14) 0.0436(7) Uani 1 1 d D . .
O2 O 0.88194(17) -0.14233(14) 0.71444(9) 0.0388(4) Uani 1 1 d D . .
C83 C 0.2328(8) 0.4231(4) 0.8265(4) 0.123(4) Uani 0.68 1 d PD A 1
H83A H 0.2129 0.3754 0.8611 0.185 Uiso 0.68 1 calc PR A 1
H83B H 0.1560 0.4622 0.8088 0.185 Uiso 0.68 1 calc PR A 1
H83C H 0.2768 0.4563 0.8417 0.185 Uiso 0.68 1 calc PR A 1
C82 C 0.3410(9) 0.4577(4) 0.7236(4) 0.105(3) Uani 0.68 1 d PD A 1
H82A H 0.3888 0.4326 0.6905 0.157 Uiso 0.68 1 calc PR A 1
H82B H 0.3893 0.4898 0.7371 0.157 Uiso 0.68 1 calc PR A 1
H82C H 0.2632 0.4980 0.7079 0.157 Uiso 0.68 1 calc PR A 1
C81 C 0.3127(4) 0.3856(3) 0.7776(2) 0.0356(9) Uani 0.68 1 d PD A 1
O1 O 0.3415(4) 0.3058(2) 0.78236(19) 0.0395(8) Uani 0.68 1 d PD A 1
C83B C 0.2503(12) 0.3616(9) 0.7056(6) 0.073(3) Uiso 0.32 1 d PD A 2
H83D H 0.2174 0.3094 0.7234 0.109 Uiso 0.32 1 calc PR A 2
H83E H 0.3086 0.3531 0.6699 0.109 Uiso 0.32 1 calc PR A 2
H83F H 0.1819 0.4130 0.6918 0.109 Uiso 0.32 1 calc PR A 2
C82B C 0.3970(11) 0.4430(8) 0.7303(6) 0.046(3) Uiso 0.32 1 d PD A 2
H82D H 0.4480 0.4389 0.7635 0.069 Uiso 0.32 1 calc PR A 2
H82E H 0.3432 0.5024 0.7181 0.069 Uiso 0.32 1 calc PR A 2
H82F H 0.4509 0.4304 0.6942 0.069 Uiso 0.32 1 calc PR A 2
C81B C 0.3161(13) 0.3756(9) 0.7540(6) 0.055(4) Uiso 0.32 1 d PD A 2
O1B O 0.3407(10) 0.3165(7) 0.8018(4) 0.047(3) Uiso 0.32 1 d PD A 2
C1 C 0.5097(2) 0.05378(15) 0.80503(10) 0.0218(4) Uani 1 1 d . . .
C2 C 0.6390(2) 0.00712(16) 0.81817(11) 0.0260(5) Uani 1 1 d . . .
H2 H 0.6930 -0.0320 0.7967 0.031 Uiso 1 1 calc R . .
C3 C 0.6670(2) 0.03094(16) 0.86761(11) 0.0264(5) Uani 1 1 d . . .
H3 H 0.7443 0.0118 0.8861 0.032 Uiso 1 1 calc R . .
C4 C 0.5553(2) 0.09129(15) 0.88620(10) 0.0227(4) Uani 1 1 d . . .
C5 C 0.5409(2) 0.12136(16) 0.94115(10) 0.0235(4) Uani 1 1 d . . .
C6 C 0.4254(2) 0.16590(16) 0.96654(11) 0.0247(5) Uani 1 1 d . . .
C7 C 0.4067(2) 0.18318(17) 1.02862(11) 0.0293(5) Uani 1 1 d . . .
H7 H 0.4681 0.1687 1.0576 0.035 Uiso 1 1 calc R . .
C8 C 0.2836(2) 0.22424(17) 1.03637(12) 0.0300(5) Uani 1 1 d . . .
H8 H 0.2436 0.2422 1.0722 0.036 Uiso 1 1 calc R . .
C9 C 0.2250(2) 0.23528(16) 0.97882(11) 0.0263(5) Uani 1 1 d . . .
C10 C 0.0980(2) 0.27954(16) 0.96665(11) 0.0275(5) Uani 1 1 d . . .
C11 C 0.0397(2) 0.28612(16) 0.91178(11) 0.0275(5) Uani 1 1 d . . .
C12 C -0.0878(2) 0.33471(17) 0.89768(12) 0.0302(5) Uani 1 1 d . . .
H12 H -0.1442 0.3694 0.9216 0.036 Uiso 1 1 calc R . .
C13 C -0.1107(2) 0.32071(16) 0.84305(12) 0.0277(5) Uani 1 1 d . . .
H13 H -0.1859 0.3437 0.8226 0.033 Uiso 1 1 calc R . .
C14 C 0.0033(2) 0.26364(15) 0.82262(11) 0.0240(4) Uani 1 1 d . . .
C15 C 0.0164(2) 0.23175(15) 0.76849(11) 0.0246(5) Uani 1 1 d . . .
C16 C 0.1267(2) 0.17538(15) 0.74833(11) 0.0232(4) Uani 1 1 d . . .
C17 C 0.1355(2) 0.13520(17) 0.69685(12) 0.0285(5) Uani 1 1 d . . .
H17 H 0.0720 0.1448 0.6700 0.034 Uiso 1 1 calc R . .
C18 C 0.2527(2) 0.08105(17) 0.69472(11) 0.0278(5) Uani 1 1 d . . .
H18 H 0.2848 0.0453 0.6669 0.033 Uiso 1 1 calc R . .
C19 C 0.3187(2) 0.08953(15) 0.74414(10) 0.0227(4) Uani 1 1 d . . .
C20 C 0.4440(2) 0.04497(15) 0.75754(10) 0.0213(4) Uani 1 1 d . . .
C21 C 0.5175(2) -0.02197(15) 0.72189(10) 0.0220(4) Uani 1 1 d . . .
C22 C 0.5345(2) -0.11241(16) 0.75563(10) 0.0227(4) Uani 1 1 d . . .
C23 C 0.4627(2) -0.14583(16) 0.81339(11) 0.0261(5) Uani 1 1 d . . .
H23 H 0.3994 -0.1117 0.8350 0.031 Uiso 1 1 calc R . .
C24 C 0.5048(2) -0.23600(16) 0.83017(11) 0.0269(5) Uani 1 1 d . . .
H24 H 0.4747 -0.2757 0.8650 0.032 Uiso 1 1 calc R . .
C25 C 0.6055(2) -0.25912(16) 0.78367(11) 0.0243(5) Uani 1 1 d . . .
C26 C 0.6814(2) -0.34543(16) 0.78612(11) 0.0260(5) Uani 1 1 d . . .
C27 C 0.7837(2) -0.36652(16) 0.74291(12) 0.0280(5) Uani 1 1 d . . .
C28 C 0.8694(3) -0.45338(17) 0.75017(13) 0.0359(6) Uani 1 1 d . . .
H28 H 0.8675 -0.5040 0.7838 0.043 Uiso 1 1 calc R . .
C29 C 0.9533(3) -0.44785(18) 0.69893(13) 0.0362(6) Uani 1 1 d . . .
H29 H 1.0206 -0.4938 0.6910 0.043 Uiso 1 1 calc R . .
C30 C 0.9192(2) -0.35758(16) 0.65891(12) 0.0284(5) Uani 1 1 d . . .
C31 C 0.9763(2) -0.32600(17) 0.59810(12) 0.0275(5) Uani 1 1 d . . .
C32 C 0.9391(2) -0.23937(16) 0.55821(11) 0.0254(5) Uani 1 1 d . . .
C33 C 0.9800(2) -0.21157(17) 0.49167(11) 0.0292(5) Uani 1 1 d . . .
H33 H 1.0402 -0.2459 0.4689 0.035 Uiso 1 1 calc R . .
C34 C 0.9135(2) -0.12600(17) 0.46893(11) 0.0285(5) Uani 1 1 d . . .
H34 H 0.9190 -0.0908 0.4273 0.034 Uiso 1 1 calc R . .
C35 C 0.8326(2) -0.09934(16) 0.52083(11) 0.0236(4) Uani 1 1 d . . .
C36 C 0.7502(2) -0.01423(16) 0.51623(10) 0.0233(4) Uani 1 1 d . . .
C37 C 0.6688(2) 0.01169(16) 0.56626(10) 0.0243(5) Uani 1 1 d . . .
C38 C 0.6014(2) 0.10279(16) 0.56453(11) 0.0287(5) Uani 1 1 d . . .
H38 H 0.5993 0.1529 0.5300 0.034 Uiso 1 1 calc R . .
C39 C 0.5415(2) 0.10119(16) 0.62302(11) 0.0282(5) Uani 1 1 d . . .
H39 H 0.4926 0.1504 0.6365 0.034 Uiso 1 1 calc R . .
C40 C 0.5678(2) 0.00909(16) 0.66015(11) 0.0236(4) Uani 1 1 d . . .
C41 C 0.6568(2) 0.10067(16) 0.97651(11) 0.0242(5) Uani 1 1 d . . .
C42 C 0.6699(2) 0.04253(17) 1.03704(12) 0.0303(5) Uani 1 1 d . . .
H42 H 0.6058 0.0141 1.0563 0.036 Uiso 1 1 calc R . .
C43 C 0.7776(3) 0.02617(17) 1.06929(12) 0.0331(5) Uani 1 1 d . . .
H43 H 0.7838 -0.0123 1.1101 0.040 Uiso 1 1 calc R . .
C44 C 0.8760(2) 0.06614(18) 1.04173(12) 0.0336(6) Uani 1 1 d . . .
C45 C 0.8646(2) 0.12192(18) 0.98048(12) 0.0328(5) Uani 1 1 d . . .
H45 H 0.9308 0.1477 0.9604 0.039 Uiso 1 1 calc R . .
C46 C 0.7560(2) 0.14012(17) 0.94846(11) 0.0280(5) Uani 1 1 d . . .
H46 H 0.7497 0.1791 0.9078 0.034 Uiso 1 1 calc R . .
C47 C 0.9919(3) 0.0509(2) 1.07729(15) 0.0467(7) Uani 1 1 d . . .
H47A H 1.0645 0.0531 1.0477 0.070 Uiso 1 1 calc R . .
H47B H 1.0053 -0.0067 1.1077 0.070 Uiso 1 1 calc R . .
H47C H 0.9792 0.0967 1.0990 0.070 Uiso 1 1 calc R . .
C48 C 0.0194(2) 0.32062(18) 1.01669(12) 0.0323(5) Uani 1 1 d . . .
C49 C 0.0544(3) 0.3849(2) 1.03650(14) 0.0416(7) Uani 1 1 d . . .
H49 H 0.1246 0.4059 1.0164 0.050 Uiso 1 1 calc R . .
C50 C -0.0138(4) 0.4179(2) 1.08590(16) 0.0574(9) Uani 1 1 d . . .
H50 H 0.0103 0.4611 1.0986 0.069 Uiso 1 1 calc R . .
C51 C -0.1178(4) 0.3867(3) 1.11616(17) 0.0675(11) Uani 1 1 d . . .
H51 H -0.1622 0.4078 1.1500 0.081 Uiso 1 1 calc R . .
C52 C -0.1558(3) 0.3250(3) 1.09650(16) 0.0597(10) Uani 1 1 d . . .
H52 H -0.2272 0.3054 1.1162 0.072 Uiso 1 1 calc R . .
C53 C -0.0876(3) 0.2915(2) 1.04711(13) 0.0421(7) Uani 1 1 d . . .
H53 H -0.1135 0.2493 1.0342 0.051 Uiso 1 1 calc R . .
C54 C -0.0960(2) 0.25744(16) 0.72963(11) 0.0255(5) Uani 1 1 d . . .
C55 C -0.1978(2) 0.21856(19) 0.75121(13) 0.0346(6) Uani 1 1 d . . .
H55 H -0.1964 0.1762 0.7904 0.041 Uiso 1 1 calc R . .
C56 C -0.3024(3) 0.2423(2) 0.71470(14) 0.0392(6) Uani 1 1 d . . .
H56 H -0.3700 0.2159 0.7302 0.047 Uiso 1 1 calc R . .
C57 C -0.3069(2) 0.30422(19) 0.65594(13) 0.0361(6) Uani 1 1 d . . .
C58 C -0.2043(3) 0.3429(2) 0.63430(14) 0.0388(6) Uani 1 1 d . . .
H58 H -0.2052 0.3846 0.5948 0.047 Uiso 1 1 calc R . .
C59 C -0.1011(2) 0.32014(18) 0.67070(13) 0.0346(6) Uani 1 1 d . . .
H59 H -0.0342 0.3473 0.6554 0.042 Uiso 1 1 calc R . .
C60 C -0.4187(3) 0.3291(2) 0.61553(16) 0.0490(8) Uani 1 1 d . . .
H60A H -0.4432 0.3931 0.5988 0.074 Uiso 1 1 calc R . .
H60B H -0.4884 0.3087 0.6412 0.074 Uiso 1 1 calc R . .
H60C H -0.3955 0.3014 0.5811 0.074 Uiso 1 1 calc R . .
C61 C 0.6516(2) -0.42150(16) 0.83871(12) 0.0299(5) Uani 1 1 d . . .
C62 C 0.6016(3) -0.48430(19) 0.82535(15) 0.0412(6) Uani 1 1 d . . .
H62 H 0.5863 -0.4786 0.7837 0.049 Uiso 1 1 calc R . .
C63 C 0.5743(3) -0.5559(2) 0.87407(18) 0.0490(8) Uani 1 1 d . . .
H63 H 0.5396 -0.5968 0.8644 0.059 Uiso 1 1 calc R . .
C64 C 0.5978(3) -0.56721(18) 0.93621(16) 0.0452(8) Uani 1 1 d . . .
C65 C 0.6477(3) -0.50490(19) 0.94927(14) 0.0445(7) Uani 1 1 d . . .
H65 H 0.6642 -0.5114 0.9909 0.053 Uiso 1 1 calc R . .
C66 C 0.6739(3) -0.43234(18) 0.90132(13) 0.0372(6) Uani 1 1 d . . .
H66 H 0.7066 -0.3908 0.9114 0.045 Uiso 1 1 calc R . .
C67 C 0.5750(4) -0.6482(2) 0.98788(19) 0.0654(11) Uani 1 1 d . . .
H67A H 0.5778 -0.6390 1.0288 0.098 Uiso 1 1 calc R . .
H67B H 0.6394 -0.7004 0.9833 0.098 Uiso 1 1 calc R . .
H67C H 0.4935 -0.6567 0.9843 0.098 Uiso 1 1 calc R . .
C68 C 1.0806(2) -0.39334(16) 0.57398(11) 0.0277(5) Uani 1 1 d . . .
C69 C 1.0560(3) -0.46997(19) 0.56548(14) 0.0370(6) Uani 1 1 d . . .
H69 H 0.9736 -0.4770 0.5722 0.044 Uiso 1 1 calc R . .
C70 C 1.1527(3) -0.5357(2) 0.54726(14) 0.0412(6) Uani 1 1 d . . .
H70 H 1.1349 -0.5864 0.5420 0.049 Uiso 1 1 calc R . .
C71 C 1.2758(3) -0.52569(19) 0.53696(14) 0.0392(6) Uani 1 1 d . . .
H71 H 1.3410 -0.5697 0.5251 0.047 Uiso 1 1 calc R . .
C72 C 1.3006(2) -0.44970(19) 0.54453(13) 0.0363(6) Uani 1 1 d . . .
H72 H 1.3830 -0.4427 0.5374 0.044 Uiso 1 1 calc R . .
C73 C 1.2038(2) -0.38354(18) 0.56268(12) 0.0308(5) Uani 1 1 d . . .
H73 H 1.2219 -0.3325 0.5673 0.037 Uiso 1 1 calc R . .
C74 C 0.7471(2) 0.05555(16) 0.45397(10) 0.0237(4) Uani 1 1 d . . .
C75 C 0.6434(2) 0.08047(17) 0.41686(11) 0.0285(5) Uani 1 1 d . . .
H75 H 0.5780 0.0515 0.4301 0.034 Uiso 1 1 calc R . .
C76 C 0.6368(2) 0.14817(18) 0.36031(12) 0.0323(5) Uani 1 1 d . . .
H76 H 0.5675 0.1633 0.3360 0.039 Uiso 1 1 calc R . .
C77 C 0.7325(2) 0.19366(17) 0.33953(11) 0.0305(5) Uani 1 1 d . . .
C78 C 0.8357(2) 0.16843(18) 0.37639(12) 0.0319(5) Uani 1 1 d . . .
H78 H 0.9010 0.1976 0.3632 0.038 Uiso 1 1 calc R . .
C79 C 0.8432(2) 0.10038(17) 0.43274(11) 0.0282(5) Uani 1 1 d . . .
H79 H 0.9134 0.0846 0.4566 0.034 Uiso 1 1 calc R . .
C80 C 0.7239(3) 0.2686(2) 0.27880(14) 0.0495(8) Uani 1 1 d . . .
H80A H 0.6666 0.2627 0.2520 0.074 Uiso 1 1 calc R . .
H80B H 0.8062 0.2655 0.2570 0.074 Uiso 1 1 calc R . .
H80C H 0.6934 0.3253 0.2888 0.074 Uiso 1 1 calc R . .
N1 N 0.46099(17) 0.10573(12) 0.84639(8) 0.0209(4) Uani 1 1 d . A .
N2 N 0.31315(18) 0.19771(13) 0.93737(9) 0.0233(4) Uani 1 1 d . A .
N3 N 0.09474(18) 0.24438(13) 0.86469(9) 0.0240(4) Uani 1 1 d . A .
N4 N 0.23976(17) 0.14687(13) 0.77622(9) 0.0221(4) Uani 1 1 d . A .
N5 N 0.61967(18) -0.18267(13) 0.73821(9) 0.0226(4) Uani 1 1 d . . .
N6 N 0.81719(18) -0.30846(13) 0.68768(9) 0.0255(4) Uani 1 1 d . . .
N7 N 0.85019(17) -0.16918(13) 0.57472(9) 0.0230(4) Uani 1 1 d . . .
N8 N 0.64680(17) -0.04407(13) 0.62457(9) 0.0222(4) Uani 1 1 d . . .
Zn1 Zn 0.28383(2) 0.188707(17) 0.849309(12) 0.02185(7) Uani 1 1 d . . .
Zn2 Zn 0.75186(2) -0.171829(17) 0.661859(12) 0.02172(7) Uani 1 1 d . . .
O3 O 0.5313(2) 0.31560(16) 0.46197(12) 0.0558(6) Uani 1 1 d . . .
C87 C 0.4376(3) 0.3200(2) 0.43734(15) 0.0423(7) Uani 1 1 d . . .
C88 C 0.3468(3) 0.2662(3) 0.47036(19) 0.0582(9) Uani 1 1 d . . .
H88A H 0.3571 0.2482 0.5153 0.087 Uiso 1 1 calc R . .
H88B H 0.3621 0.2140 0.4550 0.087 Uiso 1 1 calc R . .
H88C H 0.2620 0.3015 0.4623 0.087 Uiso 1 1 calc R . .
C89 C 0.4100(5) 0.3798(3) 0.3722(2) 0.0800(13) Uani 1 1 d . . .
H89A H 0.4778 0.4087 0.3554 0.120 Uiso 1 1 calc R . .
H89B H 0.3322 0.4243 0.3745 0.120 Uiso 1 1 calc R . .
H89C H 0.4021 0.3448 0.3450 0.120 Uiso 1 1 calc R . .

loop_
_atom_site_aniso_label
_atom_site_aniso_U_11
_atom_site_aniso_U_22
_atom_site_aniso_U_33
_atom_site_aniso_U_23
_atom_site_aniso_U_13
_atom_site_aniso_U_12
C85 0.0547(19) 0.066(2) 0.0485(18) -0.0170(16) 0.0041(15) -0.0337(17)
C86 0.067(2) 0.079(3) 0.063(2) -0.034(2) -0.0234(18) -0.019(2)
C84 0.0346(15) 0.065(2) 0.0431(16) -0.0302(15) 0.0073(12) -0.0200(14)
O2 0.0305(10) 0.0537(12) 0.0420(11) -0.0261(10) -0.0013(8) -0.0125(9)
C83 0.168(8) 0.037(3) 0.149(7) -0.040(4) 0.111(6) -0.043(4)
C82 0.114(7) 0.042(4) 0.122(7) 0.023(4) 0.021(6) -0.021(4)
C81 0.040(2) 0.026(2) 0.038(3) -0.0041(19) -0.0033(19) -0.0089(16)
O1 0.054(2) 0.0256(16) 0.0344(19) -0.0051(15) 0.0110(16) -0.0131(13)
C1 0.0221(11) 0.0232(11) 0.0201(10) -0.0061(9) -0.0016(8) -0.0049(8)
C2 0.0229(11) 0.0292(12) 0.0265(11) -0.0116(10) -0.0020(9) -0.0028(9)
C3 0.0222(11) 0.0311(12) 0.0271(12) -0.0087(10) -0.0040(9) -0.0064(9)
C4 0.0236(11) 0.0249(11) 0.0209(10) -0.0053(9) -0.0018(8) -0.0085(9)
C5 0.0269(11) 0.0260(11) 0.0203(10) -0.0058(9) -0.0032(8) -0.0106(9)
C6 0.0300(12) 0.0265(12) 0.0211(11) -0.0086(9) -0.0011(9) -0.0102(9)
C7 0.0361(13) 0.0359(13) 0.0225(11) -0.0127(10) -0.0031(9) -0.0138(10)
C8 0.0350(13) 0.0360(14) 0.0241(12) -0.0146(10) 0.0021(10) -0.0119(10)
C9 0.0320(12) 0.0264(12) 0.0237(11) -0.0104(9) 0.0011(9) -0.0097(9)
C10 0.0300(12) 0.0289(12) 0.0251(11) -0.0114(10) 0.0044(9) -0.0078(9)
C11 0.0286(12) 0.0267(12) 0.0263(12) -0.0086(10) 0.0032(9) -0.0061(9)
C12 0.0270(12) 0.0304(13) 0.0303(12) -0.0109(10) 0.0045(9) -0.0021(10)
C13 0.0219(11) 0.0278(12) 0.0297(12) -0.0066(10) -0.0001(9) -0.0021(9)
C14 0.0227(11) 0.0230(11) 0.0249(11) -0.0054(9) 0.0002(8) -0.0049(9)
C15 0.0223(11) 0.0241(11) 0.0261(11) -0.0051(9) -0.0026(9) -0.0047(9)
C16 0.0235(11) 0.0238(11) 0.0236(11) -0.0080(9) -0.0041(8) -0.0051(9)
C17 0.0277(12) 0.0339(13) 0.0278(12) -0.0136(10) -0.0078(9) -0.0052(10)
C18 0.0275(12) 0.0325(13) 0.0264(12) -0.0139(10) -0.0066(9) -0.0032(10)
C19 0.0254(11) 0.0224(11) 0.0212(10) -0.0085(9) -0.0011(8) -0.0046(9)
C20 0.0240(11) 0.0230(11) 0.0170(10) -0.0072(8) 0.0003(8) -0.0049(8)
C21 0.0209(10) 0.0265(11) 0.0205(10) -0.0103(9) -0.0038(8) -0.0033(8)
C22 0.0242(11) 0.0275(12) 0.0191(10) -0.0103(9) -0.0012(8) -0.0064(9)
C23 0.0260(11) 0.0298(12) 0.0229(11) -0.0100(9) 0.0019(9) -0.0059(9)
C24 0.0280(12) 0.0299(12) 0.0232(11) -0.0082(9) 0.0040(9) -0.0091(9)
C25 0.0261(11) 0.0245(11) 0.0238(11) -0.0083(9) -0.0002(9) -0.0073(9)
C26 0.0297(12) 0.0241(11) 0.0244(11) -0.0068(9) 0.0010(9) -0.0080(9)
C27 0.0308(12) 0.0230(12) 0.0298(12) -0.0084(10) 0.0011(9) -0.0061(9)
C28 0.0398(15) 0.0247(13) 0.0360(14) -0.0046(11) 0.0053(11) -0.0037(10)
C29 0.0356(14) 0.0270(13) 0.0402(15) -0.0097(11) 0.0053(11) -0.0013(10)
C30 0.0272(12) 0.0270(12) 0.0317(12) -0.0115(10) 0.0014(9) -0.0052(9)
C31 0.0249(11) 0.0298(12) 0.0292(12) -0.0126(10) 0.0006(9) -0.0053(9)
C32 0.0214(11) 0.0301(12) 0.0273(12) -0.0128(10) 0.0009(9) -0.0061(9)
C33 0.0269(12) 0.0348(13) 0.0258(12) -0.0121(10) 0.0026(9) -0.0053(10)
C34 0.0299(12) 0.0355(13) 0.0209(11) -0.0110(10) 0.0019(9) -0.0075(10)
C35 0.0219(11) 0.0303(12) 0.0219(11) -0.0102(9) -0.0003(8) -0.0091(9)
C36 0.0237(11) 0.0285(12) 0.0199(10) -0.0081(9) -0.0018(8) -0.0079(9)
C37 0.0255(11) 0.0288(12) 0.0201(10) -0.0085(9) -0.0025(8) -0.0064(9)
C38 0.0346(13) 0.0255(12) 0.0231(11) -0.0049(9) -0.0027(9) -0.0038(10)
C39 0.0328(13) 0.0253(12) 0.0239(11) -0.0082(9) -0.0003(9) -0.0020(9)
C40 0.0239(11) 0.0263(11) 0.0221(11) -0.0090(9) -0.0028(8) -0.0051(9)
C41 0.0290(12) 0.0264(12) 0.0212(11) -0.0092(9) -0.0038(9) -0.0091(9)
C42 0.0367(13) 0.0312(13) 0.0263(12) -0.0066(10) -0.0040(10) -0.0141(10)
C43 0.0450(15) 0.0290(13) 0.0243(12) -0.0044(10) -0.0105(10) -0.0061(11)
C44 0.0345(13) 0.0373(14) 0.0324(13) -0.0145(11) -0.0116(10) -0.0042(11)
C45 0.0305(13) 0.0392(14) 0.0337(13) -0.0108(11) -0.0059(10) -0.0136(11)
C46 0.0310(12) 0.0317(13) 0.0234(11) -0.0066(10) -0.0038(9) -0.0108(10)
C47 0.0476(17) 0.0506(18) 0.0470(17) -0.0181(14) -0.0251(14) -0.0040(14)
C48 0.0360(14) 0.0349(14) 0.0238(12) -0.0104(10) 0.0024(10) -0.0044(11)
C49 0.0504(17) 0.0385(15) 0.0365(15) -0.0177(12) 0.0039(12) -0.0071(13)
C50 0.083(3) 0.053(2) 0.0419(18) -0.0300(16) 0.0094(17) -0.0136(18)
C51 0.080(3) 0.082(3) 0.0459(19) -0.039(2) 0.0249(18) -0.018(2)
C52 0.054(2) 0.088(3) 0.0375(17) -0.0241(18) 0.0181(14) -0.0199(19)
C53 0.0395(15) 0.0535(18) 0.0336(14) -0.0171(13) 0.0061(11) -0.0101(13)
C54 0.0228(11) 0.0274(12) 0.0262(11) -0.0088(9) -0.0043(9) -0.0028(9)
C55 0.0334(13) 0.0379(14) 0.0308(13) -0.0017(11) -0.0061(10) -0.0120(11)
C56 0.0297(13) 0.0460(16) 0.0439(16) -0.0075(13) -0.0065(11) -0.0154(12)
C57 0.0305(13) 0.0376(15) 0.0407(15) -0.0124(12) -0.0123(11) -0.0019(11)
C58 0.0373(15) 0.0398(15) 0.0348(14) -0.0010(12) -0.0146(11) -0.0059(12)
C59 0.0301(13) 0.0363(14) 0.0342(14) -0.0006(11) -0.0069(10) -0.0098(11)
C60 0.0391(16) 0.0541(19) 0.0541(19) -0.0109(15) -0.0221(14) -0.0062(14)
C61 0.0293(12) 0.0228(12) 0.0339(13) -0.0071(10) 0.0068(10) -0.0049(9)
C62 0.0415(16) 0.0340(15) 0.0483(17) -0.0088(13) -0.0002(12) -0.0133(12)
C63 0.0412(16) 0.0312(15) 0.073(2) -0.0086(15) 0.0032(15) -0.0144(12)
C64 0.0397(15) 0.0251(13) 0.0548(19) -0.0026(12) 0.0229(13) -0.0035(11)
C65 0.0565(18) 0.0305(14) 0.0325(14) -0.0050(11) 0.0117(13) 0.0016(13)
C66 0.0458(16) 0.0300(13) 0.0323(13) -0.0097(11) 0.0078(11) -0.0069(11)
C67 0.066(2) 0.0300(16) 0.074(2) 0.0017(16) 0.0348(19) -0.0052(15)
C68 0.0259(12) 0.0285(12) 0.0275(12) -0.0102(10) -0.0014(9) -0.0019(9)
C69 0.0305(13) 0.0394(15) 0.0459(16) -0.0208(13) 0.0027(11) -0.0090(11)
C70 0.0437(16) 0.0352(15) 0.0493(17) -0.0231(13) 0.0009(13) -0.0066(12)
C71 0.0360(14) 0.0387(15) 0.0403(15) -0.0190(12) -0.0001(11) 0.0031(11)
C72 0.0256(13) 0.0432(16) 0.0380(14) -0.0134(12) -0.0002(10) -0.0028(11)
C73 0.0289(12) 0.0317(13) 0.0326(13) -0.0119(10) -0.0013(10) -0.0055(10)
C74 0.0255(11) 0.0288(12) 0.0190(10) -0.0108(9) 0.0004(8) -0.0063(9)
C75 0.0304(12) 0.0363(13) 0.0248(11) -0.0114(10) -0.0021(9) -0.0140(10)
C76 0.0336(13) 0.0404(15) 0.0250(12) -0.0103(11) -0.0086(10) -0.0076(11)
C77 0.0395(14) 0.0315(13) 0.0211(11) -0.0070(10) 0.0000(10) -0.0107(10)
C78 0.0322(13) 0.0366(14) 0.0297(13) -0.0095(11) 0.0055(10) -0.0160(11)
C79 0.0236(11) 0.0361(13) 0.0274(12) -0.0110(10) -0.0016(9) -0.0088(10)
C80 0.061(2) 0.0484(18) 0.0328(15) 0.0024(13) -0.0035(13) -0.0172(15)
N1 0.0223(9) 0.0236(9) 0.0186(9) -0.0080(7) -0.0014(7) -0.0058(7)
N2 0.0255(10) 0.0250(10) 0.0215(9) -0.0094(8) -0.0009(7) -0.0064(8)
N3 0.0232(9) 0.0270(10) 0.0220(9) -0.0088(8) 0.0004(7) -0.0049(8)
N4 0.0228(9) 0.0240(10) 0.0200(9) -0.0090(7) -0.0022(7) -0.0031(7)
N5 0.0246(9) 0.0230(9) 0.0215(9) -0.0079(7) -0.0005(7) -0.0062(7)
N6 0.0264(10) 0.0247(10) 0.0252(10) -0.0091(8) 0.0026(8) -0.0055(8)
N7 0.0227(9) 0.0259(10) 0.0210(9) -0.0087(8) 0.0002(7) -0.0052(7)
N8 0.0233(9) 0.0255(10) 0.0187(9) -0.0079(7) -0.0003(7) -0.0058(7)
Zn1 0.02249(13) 0.02355(14) 0.02058(13) -0.00880(10) -0.00124(9) -0.00430(10)
Zn2 0.02252(13) 0.02312(14) 0.02042(13) -0.00835(10) 0.00039(9) -0.00522(10)
O3 0.0497(13) 0.0606(15) 0.0657(15) -0.0157(12) -0.0169(11) -0.0222(11)
C87 0.0394(15) 0.0442(17) 0.0509(17) -0.0235(14) -0.0060(13) -0.0095(12)
C88 0.0451(18) 0.064(2) 0.070(2) -0.0141(19) -0.0120(16) -0.0209(16)
C89 0.089(3) 0.092(3) 0.062(3) -0.001(2) -0.023(2) -0.038(3)

loop_
_atom_type_symbol
_atom_type_description
_atom_type_scat_dispersion_real
_atom_type_scat_dispersion_imag
_atom_type_scat_source
C C 0.0033 0.0016 'International Tables Vol C Tables 4.2.6.8 and 6.1.1.4'
H H 0.0000 0.0000 'International Tables Vol C Tables 4.2.6.8 and 6.1.1.4'
N N 0.0061 0.0033 'International Tables Vol C Tables 4.2.6.8 and 6.1.1.4'
Zn Zn 0.2839 1.4301 'International Tables Vol C Tables 4.2.6.8 and 6.1.1.4'
O O 0.0106 0.0060 'International Tables Vol C Tables 4.2.6.8 and 6.1.1.4'

loop_
_geom_angle_atom_site_label_1
_geom_angle_atom_site_label_2
_geom_angle_atom_site_label_3
_geom_angle
C84 C85 H85A 109.5
C84 C85 H85B 109.5
H85A C85 H85B 109.5
C84 C85 H85C 109.5
H85A C85 H85C 109.5
H85B C85 H85C 109.5
C84 C86 H86A 109.5
C84 C86 H86B 109.5
H86A C86 H86B 109.5
C84 C86 H86C 109.5
H86A C86 H86C 109.5
H86B C86 H86C 109.5
O2 C84 C86 123.4(3)
O2 C84 C85 121.1(3)
C86 C84 C85 115.5(3)
C84 O2 Zn2 139.0(2)
C81 C83 H83A 109.5
C81 C83 H83B 109.5
H83A C83 H83B 109.5
C81 C83 H83C 109.5
H83A C83 H83C 109.5
H83B C83 H83C 109.5
C81 C82 H82A 109.5
C81 C82 H82B 109.5
H82A C82 H82B 109.5
C81 C82 H82C 109.5
H82A C82 H82C 109.5
H82B C82 H82C 109.5
O1 C81 C83 121.8(5)
O1 C81 C82 127.9(6)
C83 C81 C82 110.1(5)
C81 O1 Zn1 134.4(3)
C81B C83B H83D 109.5
C81B C83B H83E 109.5
H83D C83B H83E 109.5
C81B C83B H83F 109.5
H83D C83B H83F 109.5
H83E C83B H83F 109.5
C81B C82B H82D 109.5
C81B C82B H82E 109.5
H82D C82B H82E 109.5
C81B C82B H82F 109.5
H82D C82B H82F 109.5
H82E C82B H82F 109.5
O1B C81B C83B 119.1(11)
O1B C81B C82B 119.6(11)
C83B C81B C82B 116.1(10)
C81B O1B Zn1 135.8(9)
N1 C1 C20 125.9(2)
N1 C1 C2 109.62(19)
C20 C1 C2 124.5(2)
C3 C2 C1 107.1(2)
C3 C2 H2 126.4
C1 C2 H2 126.4
C2 C3 C4 107.3(2)
C2 C3 H3 126.4
C4 C3 H3 126.4
N1 C4 C5 125.6(2)
N1 C4 C3 109.48(19)
C5 C4 C3 124.4(2)
C4 C5 C6 125.0(2)
C4 C5 C41 117.0(2)
C6 C5 C41 118.0(2)
N2 C6 C5 125.6(2)
N2 C6 C7 109.7(2)
C5 C6 C7 124.7(2)
C8 C7 C6 107.0(2)
C8 C7 H7 126.5
C6 C7 H7 126.5
C7 C8 C9 107.4(2)
C7 C8 H8 126.3
C9 C8 H8 126.3
N2 C9 C10 125.5(2)
N2 C9 C8 109.5(2)
C10 C9 C8 125.0(2)
C9 C10 C11 124.7(2)
C9 C10 C48 117.1(2)
C11 C10 C48 118.2(2)
N3 C11 C10 125.3(2)
N3 C11 C12 109.7(2)
C10 C11 C12 125.0(2)
C13 C12 C11 107.2(2)
C13 C12 H12 126.4
C11 C12 H12 126.4
C12 C13 C14 107.2(2)
C12 C13 H13 126.4
C14 C13 H13 126.4
N3 C14 C15 125.9(2)
N3 C14 C13 109.6(2)
C15 C14 C13 124.5(2)
C14 C15 C16 125.1(2)
C14 C15 C54 118.1(2)
C16 C15 C54 116.8(2)
N4 C16 C15 125.5(2)
N4 C16 C17 109.61(19)
C15 C16 C17 124.8(2)
C18 C17 C16 107.5(2)
C18 C17 H17 126.3
C16 C17 H17 126.3
C17 C18 C19 106.5(2)
C17 C18 H18 126.7
C19 C18 H18 126.7
N4 C19 C20 125.2(2)
N4 C19 C18 109.89(19)
C20 C19 C18 124.9(2)
C19 C20 C1 125.3(2)
C19 C20 C21 119.80(19)
C1 C20 C21 114.80(19)
C40 C21 C22 125.0(2)
C40 C21 C20 119.1(2)
C22 C21 C20 115.89(19)
N5 C22 C21 125.3(2)
N5 C22 C23 109.6(2)
C21 C22 C23 125.0(2)
C24 C23 C22 107.1(2)
C24 C23 H23 126.4
C22 C23 H23 126.4
C23 C24 C25 107.1(2)
C23 C24 H24 126.5
C25 C24 H24 126.5
N5 C25 C26 124.9(2)
N5 C25 C24 109.4(2)
C26 C25 C24 125.6(2)
C25 C26 C27 125.2(2)
C25 C26 C61 117.8(2)
C27 C26 C61 116.9(2)
N6 C27 C26 125.8(2)
N6 C27 C28 109.7(2)
C26 C27 C28 124.5(2)
C29 C28 C27 107.2(2)
C29 C28 H28 126.4
C27 C28 H28 126.4
C28 C29 C30 107.2(2)
C28 C29 H29 126.4
C30 C29 H29 126.4
N6 C30 C31 125.3(2)
N6 C30 C29 109.3(2)
C31 C30 C29 125.3(2)
C32 C31 C30 125.1(2)
C32 C31 C68 118.5(2)
C30 C31 C68 116.3(2)
N7 C32 C31 125.3(2)
N7 C32 C33 109.3(2)
C31 C32 C33 125.2(2)
C34 C33 C32 106.8(2)
C34 C33 H33 126.6
C32 C33 H33 126.6
C33 C34 C35 107.7(2)
C33 C34 H34 126.2
C35 C34 H34 126.2
N7 C35 C36 126.0(2)
N7 C35 C34 109.4(2)
C36 C35 C34 124.7(2)
C35 C36 C37 125.0(2)
C35 C36 C74 118.8(2)
C37 C36 C74 116.2(2)
N8 C37 C36 125.5(2)
N8 C37 C38 109.92(19)
C36 C37 C38 124.5(2)
C39 C38 C37 106.7(2)
C39 C38 H38 126.6
C37 C38 H38 126.6
C38 C39 C40 107.2(2)
C38 C39 H39 126.4
C40 C39 H39 126.4
N8 C40 C21 125.2(2)
N8 C40 C39 109.50(19)
C21 C40 C39 125.3(2)
C42 C41 C46 118.0(2)
C42 C41 C5 122.2(2)
C46 C41 C5 119.8(2)
C41 C42 C43 120.9(2)
C41 C42 H42 119.6
C43 C42 H42 119.6
C44 C43 C42 121.2(2)
C44 C43 H43 119.4
C42 C43 H43 119.4
C45 C44 C43 117.8(2)
C45 C44 C47 120.6(3)
C43 C44 C47 121.5(3)
C44 C45 C46 121.3(2)
C44 C45 H45 119.4
C46 C45 H45 119.4
C45 C46 C41 120.7(2)
C45 C46 H46 119.6
C41 C46 H46 119.6
C44 C47 H47A 109.5
C44 C47 H47B 109.5
H47A C47 H47B 109.5
C44 C47 H47C 109.5
H47A C47 H47C 109.5
H47B C47 H47C 109.5
C49 C48 C53 118.2(2)
C49 C48 C10 121.2(2)
C53 C48 C10 120.5(2)
C50 C49 C48 120.8(3)
C50 C49 H49 119.6
C48 C49 H49 119.6
C51 C50 C49 119.9(3)
C51 C50 H50 120.0
C49 C50 H50 120.0
C52 C51 C50 120.3(3)
C52 C51 H51 119.9
C50 C51 H51 119.9
C51 C52 C53 120.0(3)
C51 C52 H52 120.0
C53 C52 H52 120.0
C52 C53 C48 120.7(3)
C52 C53 H53 119.7
C48 C53 H53 119.7
C55 C54 C59 118.0(2)
C55 C54 C15 120.9(2)
C59 C54 C15 121.1(2)
C54 C55 C56 120.8(2)
C54 C55 H55 119.6
C56 C55 H55 119.6
C57 C56 C55 121.0(2)
C57 C56 H56 119.5
C55 C56 H56 119.5
C56 C57 C58 118.0(2)
C56 C57 C60 121.4(3)
C58 C57 C60 120.6(3)
C59 C58 C57 121.1(3)
C59 C58 H58 119.5
C57 C58 H58 119.5
C58 C59 C54 121.1(2)
C58 C59 H59 119.5
C54 C59 H59 119.5
C57 C60 H60A 109.5
C57 C60 H60B 109.5
H60A C60 H60B 109.5
C57 C60 H60C 109.5
H60A C60 H60C 109.5
H60B C60 H60C 109.5
C66 C61 C62 118.3(2)
C66 C61 C26 121.7(2)
C62 C61 C26 120.0(2)
C61 C62 C63 120.4(3)
C61 C62 H62 119.8
C63 C62 H62 119.8
C64 C63 C62 121.3(3)
C64 C63 H63 119.4
C62 C63 H63 119.4
C65 C64 C63 118.1(3)
C65 C64 C67 121.2(3)
C63 C64 C67 120.7(3)
C64 C65 C66 121.3(3)
C64 C65 H65 119.3
C66 C65 H65 119.3
C61 C66 C65 120.6(3)
C61 C66 H66 119.7
C65 C66 H66 119.7
C64 C67 H67A 109.5
C64 C67 H67B 109.5
H67A C67 H67B 109.5
C64 C67 H67C 109.5
H67A C67 H67C 109.5
H67B C67 H67C 109.5
C73 C68 C69 118.5(2)
C73 C68 C31 121.2(2)
C69 C68 C31 120.3(2)
C70 C69 C68 121.1(3)
C70 C69 H69 119.5
C68 C69 H69 119.5
C71 C70 C69 119.9(3)
C71 C70 H70 120.1
C69 C70 H70 120.1
C72 C71 C70 119.4(2)
C72 C71 H71 120.3
C70 C71 H71 120.3
C71 C72 C73 120.8(2)
C71 C72 H72 119.6
C73 C72 H72 119.6
C68 C73 C72 120.3(2)
C68 C73 H73 119.8
C72 C73 H73 119.8
C79 C74 C75 118.1(2)
C79 C74 C36 121.6(2)
C75 C74 C36 120.3(2)
C76 C75 C74 120.8(2)
C76 C75 H75 119.6
C74 C75 H75 119.6
C75 C76 C77 121.0(2)
C75 C76 H76 119.5
C77 C76 H76 119.5
C78 C77 C76 118.1(2)
C78 C77 C80 120.9(2)
C76 C77 C80 121.0(2)
C77 C78 C79 121.1(2)
C77 C78 H78 119.4
C79 C78 H78 119.4
C78 C79 C74 120.9(2)
C78 C79 H79 119.6
C74 C79 H79 119.6
C77 C80 H80A 109.5
C77 C80 H80B 109.5
H80A C80 H80B 109.5
C77 C80 H80C 109.5
H80A C80 H80C 109.5
H80B C80 H80C 109.5
C1 N1 C4 106.48(18)
C1 N1 Zn1 127.29(15)
C4 N1 Zn1 126.23(15)
C6 N2 C9 106.46(19)
C6 N2 Zn1 126.26(15)
C9 N2 Zn1 127.28(16)
C14 N3 C11 106.33(19)
C14 N3 Zn1 125.69(15)
C11 N3 Zn1 126.73(16)
C16 N4 C19 106.44(18)
C16 N4 Zn1 126.16(15)
C19 N4 Zn1 127.32(15)
C22 N5 C25 106.70(18)
C22 N5 Zn2 125.57(15)
C25 N5 Zn2 127.57(15)
C27 N6 C30 106.5(2)
C27 N6 Zn2 126.53(15)
C30 N6 Zn2 126.00(16)
C35 N7 C32 106.87(18)
C35 N7 Zn2 126.33(15)
C32 N7 Zn2 126.63(16)
C37 N8 C40 106.60(19)
C37 N8 Zn2 126.37(15)
C40 N8 Zn2 124.47(15)
N1 Zn1 N3 166.37(8)
N1 Zn1 N2 89.51(7)
N3 Zn1 N2 88.83(8)
N1 Zn1 N4 88.88(7)
N3 Zn1 N4 88.93(7)
N2 Zn1 N4 163.69(8)
N1 Zn1 O1 93.58(11)
N3 Zn1 O1 99.96(11)
N2 Zn1 O1 103.77(13)
N4 Zn1 O1 92.53(13)
N1 Zn1 O1B 96.5(3)
N3 Zn1 O1B 97.1(3)
N2 Zn1 O1B 91.0(2)
N4 Zn1 O1B 105.3(2)
O1 Zn1 O1B 13.1(2)
N6 Zn2 N8 163.17(8)
N6 Zn2 N7 88.86(8)
N8 Zn2 N7 89.59(7)
N6 Zn2 N5 88.96(8)
N8 Zn2 N5 88.27(7)
N7 Zn2 N5 165.21(7)
N6 Zn2 O2 97.10(8)
N8 Zn2 O2 99.61(8)
N7 Zn2 O2 102.27(7)
N5 Zn2 O2 92.51(7)
O3 C87 C88 121.1(3)
O3 C87 C89 121.1(3)
C88 C87 C89 117.8(3)
C87 C88 H88A 109.5
C87 C88 H88B 109.5
H88A C88 H88B 109.5
C87 C88 H88C 109.5
H88A C88 H88C 109.5
H88B C88 H88C 109.5
C87 C89 H89A 109.5
C87 C89 H89B 109.5
H89A C89 H89B 109.5
C87 C89 H89C 109.5
H89A C89 H89C 109.5
H89B C89 H89C 109.5

loop_
_geom_bond_atom_site_label_1
_geom_bond_atom_site_label_2
_geom_bond_distance
C85 C84 1.496(5)
C85 H85A 0.9600
C85 H85B 0.9600
C85 H85C 0.9600
C86 C84 1.480(4)
C86 H86A 0.9600
C86 H86B 0.9600
C86 H86C 0.9600
C84 O2 1.195(3)
O2 Zn2 2.1823(18)
C83 C81 1.455(7)
C83 H83A 0.9600
C83 H83B 0.9600
C83 H83C 0.9600
C82 C81 1.465(7)
C82 H82A 0.9600
C82 H82B 0.9600
C82 H82C 0.9600
C81 O1 1.212(5)
O1 Zn1 2.211(3)
C83B C81B 1.467(12)
C83B H83D 0.9600
C83B H83E 0.9600
C83B H83F 0.9600
C82B C81B 1.519(12)
C82B H82D 0.9600
C82B H82E 0.9600
C82B H82F 0.9600
C81B O1B 1.201(12)
O1B Zn1 2.230(10)
C1 N1 1.371(3)
C1 C20 1.410(3)
C1 C2 1.441(3)
C2 C3 1.352(3)
C2 H2 0.9300
C3 C4 1.436(3)
C3 H3 0.9300
C4 N1 1.379(3)
C4 C5 1.403(3)
C5 C6 1.407(3)
C5 C41 1.496(3)
C6 N2 1.373(3)
C6 C7 1.449(3)
C7 C8 1.347(4)
C7 H7 0.9300
C8 C9 1.444(3)
C8 H8 0.9300
C9 N2 1.376(3)
C9 C10 1.407(3)
C10 C11 1.409(3)
C10 C48 1.499(3)
C11 N3 1.379(3)
C11 C12 1.434(3)
C12 C13 1.354(4)
C12 H12 0.9300
C13 C14 1.440(3)
C13 H13 0.9300
C14 N3 1.374(3)
C14 C15 1.405(3)
C15 C16 1.406(3)
C15 C54 1.497(3)
C16 N4 1.369(3)
C16 C17 1.440(3)
C17 C18 1.349(3)
C17 H17 0.9300
C18 C19 1.446(3)
C18 H18 0.9300
C19 N4 1.370(3)
C19 C20 1.397(3)
C20 C21 1.507(3)
C21 C40 1.396(3)
C21 C22 1.401(3)
C22 N5 1.371(3)
C22 C23 1.443(3)
C23 C24 1.350(3)
C23 H23 0.9300
C24 C25 1.447(3)
C24 H24 0.9300
C25 N5 1.372(3)
C25 C26 1.402(3)
C26 C27 1.403(3)
C26 C61 1.494(3)
C27 N6 1.374(3)
C27 C28 1.436(3)
C28 C29 1.352(4)
C28 H28 0.9300
C29 C30 1.441(4)
C29 H29 0.9300
C30 N6 1.377(3)
C30 C31 1.410(3)
C31 C32 1.399(3)
C31 C68 1.503(3)
C32 N7 1.379(3)
C32 C33 1.446(3)
C33 C34 1.353(4)
C33 H33 0.9300
C34 C35 1.441(3)
C34 H34 0.9300
C35 N7 1.370(3)
C35 C36 1.405(3)
C36 C37 1.407(3)
C36 C74 1.495(3)
C37 N8 1.368(3)
C37 C38 1.443(3)
C38 C39 1.359(3)
C38 H38 0.9300
C39 C40 1.440(3)
C39 H39 0.9300
C40 N8 1.377(3)
C41 C42 1.388(3)
C41 C46 1.391(3)
C42 C43 1.390(4)
C42 H42 0.9300
C43 C44 1.386(4)
C43 H43 0.9300
C44 C45 1.386(4)
C44 C47 1.514(4)
C45 C46 1.390(3)
C45 H45 0.9300
C46 H46 0.9300
C47 H47A 0.9600
C47 H47B 0.9600
C47 H47C 0.9600
C48 C49 1.391(4)
C48 C53 1.397(4)
C49 C50 1.386(4)
C49 H49 0.9300
C50 C51 1.381(5)
C50 H50 0.9300
C51 C52 1.370(5)
C51 H51 0.9300
C52 C53 1.389(4)
C52 H52 0.9300
C53 H53 0.9300
C54 C55 1.389(3)
C54 C59 1.389(3)
C55 C56 1.398(4)
C55 H55 0.9300
C56 C57 1.382(4)
C56 H56 0.9300
C57 C58 1.395(4)
C57 C60 1.515(4)
C58 C59 1.386(4)
C58 H58 0.9300
C59 H59 0.9300
C60 H60A 0.9600
C60 H60B 0.9600
C60 H60C 0.9600
C61 C66 1.386(4)
C61 C62 1.389(4)
C62 C63 1.395(4)
C62 H62 0.9300
C63 C64 1.378(5)
C63 H63 0.9300
C64 C65 1.378(5)
C64 C67 1.513(4)
C65 C66 1.393(4)
C65 H65 0.9300
C66 H66 0.9300
C67 H67A 0.9600
C67 H67B 0.9600
C67 H67C 0.9600
C68 C73 1.387(3)
C68 C69 1.399(4)
C69 C70 1.388(4)
C69 H69 0.9300
C70 C71 1.386(4)
C70 H70 0.9300
C71 C72 1.382(4)
C71 H71 0.9300
C72 C73 1.392(3)
C72 H72 0.9300
C73 H73 0.9300
C74 C79 1.392(3)
C74 C75 1.396(3)
C75 C76 1.390(4)
C75 H75 0.9300
C76 C77 1.393(4)
C76 H76 0.9300
C77 C78 1.388(4)
C77 C80 1.511(4)
C78 C79 1.390(4)
C78 H78 0.9300
C79 H79 0.9300
C80 H80A 0.9600
C80 H80B 0.9600
C80 H80C 0.9600
N1 Zn1 2.0450(18)
N2 Zn1 2.0610(19)
N3 Zn1 2.0516(19)
N4 Zn1 2.0745(18)
N5 Zn2 2.0631(18)
N6 Zn2 2.048(2)
N7 Zn2 2.0621(18)
N8 Zn2 2.0544(19)
O3 C87 1.206(4)
C87 C88 1.475(4)
C87 C89 1.494(5)
C88 H88A 0.9600
C88 H88B 0.9600
C88 H88C 0.9600
C89 H89A 0.9600
C89 H89B 0.9600
C89 H89C 0.9600
